data_7013104
loop_
_publ_author_name
'Lionel Salmon'
'Pierre Thu\'ery'
'Eric Rivi\`ere'
'Jean-Jacques Girerd'
'Michel Ephritikhine'

_publ_section_title
;
 Versatility of the nature of the magnetic Cu(II)--U(IV) interaction.
 Syntheses, crystal structures and magnetic properties of Cu2U and CuU
 compounds
;
_journal_issue 14
_journal_name_full 'Dalton Trans.'
_journal_page_first 2872
_journal_page_last 2880
_journal_paper_doi 10.1039/b304414a
_journal_year 2003
_chemical_formula_sum 'C43.5 H39.5 N5.5 Ni2 O8 U'
_chemical_formula_weight 1122.76
_space_group_IT_number 14
_symmetry_cell_setting monoclinic
_symmetry_space_group_name_Hall '-P 2ybc'
_symmetry_space_group_name_H-M 'P 1 21/c 1'
_atom_sites_solution_hydrogens geom
_atom_sites_solution_primary direct
_atom_sites_solution_secondary difmap
_audit_creation_method SHELXL-97
_cell_angle_alpha 90.00
_cell_angle_beta 90.119(4)
_cell_angle_gamma 90.00
_cell_formula_units_Z 4
_cell_length_a 10.3441(4)
_cell_length_b 13.4866(10)
_cell_length_c 31.0091(15)
_cell_measurement_reflns_used 25784
_cell_measurement_temperature 100(2)
_cell_measurement_theta_max 25.68
_cell_measurement_theta_min 3.02
_cell_volume 4326.0(4)
_computing_cell_refinement 'DENZO-SMN (Otwinowski & Minor, 1997)'
_computing_data_collection 'Kappa-CCD software (Nonius B.V., 1998)'
_computing_data_reduction 'DENZO-SMN (Otwinowski & Minor, 1997)'
_computing_molecular_graphics 'SHELXTL (Sheldrick, 1999)'
_computing_publication_material 'SHELXTL (Sheldrick, 1999)'
_computing_structure_refinement 'SHELXL-97 (Sheldrick, 1997)'
_computing_structure_solution 'SHELXS-97 (Sheldrick, 1990)'
_diffrn_ambient_temperature 100(2)
_diffrn_detector_area_resol_mean 18
_diffrn_measured_fraction_theta_full 0.898
_diffrn_measured_fraction_theta_max 0.898
_diffrn_measurement_device_type 'Nonius Kappa-CCD'
_diffrn_measurement_method '\f scans'
_diffrn_radiation_monochromator graphite
_diffrn_radiation_source 'fine-focus sealed tube'
_diffrn_radiation_type MoK\a
_diffrn_radiation_wavelength 0.71073
_diffrn_reflns_av_R_equivalents 0.0693
_diffrn_reflns_av_sigmaI/netI 0.0635
_diffrn_reflns_limit_h_max 12
_diffrn_reflns_limit_h_min -12
_diffrn_reflns_limit_k_max 16
_diffrn_reflns_limit_k_min -16
_diffrn_reflns_limit_l_max 37
_diffrn_reflns_limit_l_min -37
_diffrn_reflns_number 25784
_diffrn_reflns_theta_full 25.68
_diffrn_reflns_theta_max 25.68
_diffrn_reflns_theta_min 3.02
_diffrn_standards_decay_% 0
_exptl_absorpt_coefficient_mu 4.654
_exptl_absorpt_correction_T_max 0.498
_exptl_absorpt_correction_T_min 0.381
_exptl_absorpt_correction_type refdelf
_exptl_absorpt_process_details 'program DELABS from PLATON (Spek, 2000)'
_exptl_crystal_colour 'translucent dark red'
_exptl_crystal_density_diffrn 1.724
_exptl_crystal_density_meas ?
_exptl_crystal_description parallelepipedic
_exptl_crystal_F_000 2204
_exptl_crystal_size_max 0.20
_exptl_crystal_size_mid 0.20
_exptl_crystal_size_min 0.15
_refine_diff_density_max 1.396
_refine_diff_density_min -0.838
_refine_diff_density_rms 0.106
_refine_ls_extinction_coef 0.0017(3)
_refine_ls_extinction_expression Fc^*^=kFc[1+0.001xFc^2^\l^3^/sin(2\q)]^-1/4^
_refine_ls_extinction_method SHELXL
_refine_ls_goodness_of_fit_ref 1.064
_refine_ls_hydrogen_treatment constr
_refine_ls_matrix_type full
_refine_ls_number_parameters 548
_refine_ls_number_reflns 7381
_refine_ls_number_restraints 198
_refine_ls_restrained_S_all 1.286
_refine_ls_R_factor_all 0.0917
_refine_ls_R_factor_gt 0.0702
_refine_ls_shift/su_max 0.001
_refine_ls_shift/su_mean 0.000
_refine_ls_structure_factor_coef Fsqd
_refine_ls_weighting_details 'calc w=1/[\s^2^(Fo^2^)+(0.0647P)^2^+45.6159P] where P=(Fo^2^+2Fc^2^)/3'
_refine_ls_weighting_scheme calc
_refine_ls_wR_factor_gt 0.1569
_refine_ls_wR_factor_ref 0.1683
_reflns_number_gt 5849
_reflns_number_total 7381
_reflns_threshold_expression >2sigma(I)
_cod_data_source_file b304414a.txt
_cod_data_source_block '[(NiL^3^)~2~U].1.5py'
_cod_original_sg_symbol_H-M 'P 21/c'
_cod_original_formula_sum 'C43.50 H39.50 N5.50 Ni2 O8 U'
_cod_database_code 7013104

loop_
_symmetry_equiv_pos_as_xyz
'x, y, z'
'-x, y+1/2, -z+1/2'
'-x, -y, -z'
'x, -y-1/2, z-1/2'

loop_
_atom_site_label
_atom_site_type_symbol
_atom_site_fract_x
_atom_site_fract_y
_atom_site_fract_z
_atom_site_U_iso_or_equiv
_atom_site_adp_type
_atom_site_occupancy
_atom_site_symmetry_multiplicity
_atom_site_calc_flag
_atom_site_refinement_flags
_atom_site_disorder_assembly
_atom_site_disorder_group
U U 0.00919(5) 0.02653(4) 0.356161(14) 0.0404(2) Uani 1 1 d . . .
Ni1 Ni -0.15487(18) -0.05375(17) 0.26293(5) 0.0548(6) Uani 1 1 d . . .
Ni2 Ni 0.17058(18) 0.13077(14) 0.44567(5) 0.0476(5) Uani 1 1 d . . .
O1 O -0.0286(10) 0.1934(9) 0.3427(3) 0.060(3) Uani 1 1 d . . .
O2 O -0.1125(9) 0.0616(9) 0.2908(3) 0.057(3) Uani 1 1 d . . .
O3 O -0.0675(9) -0.1056(8) 0.3085(3) 0.052(3) Uani 1 1 d . . .
O4 O 0.0559(9) -0.1341(8) 0.3776(3) 0.051(2) Uani 1 1 d . . .
N1 N -0.2439(14) -0.0005(13) 0.2184(4) 0.069(4) Uani 1 1 d . . .
N2 N -0.1885(12) -0.1798(14) 0.2385(4) 0.068(4) Uani 1 1 d . . .
C1 C -0.0961(16) 0.2246(13) 0.3086(6) 0.063(4) Uani 1 1 d . . .
C2 C -0.1408(14) 0.1543(14) 0.2796(5) 0.057(4) Uani 1 1 d . . .
C3 C -0.2125(16) 0.1699(13) 0.2405(6) 0.067(5) Uani 1 1 d . . .
C4 C -0.2352(17) 0.2700(15) 0.2325(6) 0.071(5) Uani 1 1 d . . .
H4 H -0.2809 0.2867 0.2077 0.085 Uiso 1 1 calc R . .
C5 C -0.1963(18) 0.3420(14) 0.2576(6) 0.069(5) Uani 1 1 d . . .
H5 H -0.2167 0.4071 0.2503 0.083 Uiso 1 1 calc R . .
C6 C -0.1192(18) 0.3225(16) 0.2980(7) 0.082(6) Uani 1 1 d . . .
H6 H -0.0886 0.3742 0.3151 0.099 Uiso 1 1 calc R . .
C7 C -0.2573(15) 0.0889(15) 0.2141(4) 0.058(4) Uani 1 1 d . . .
H7 H -0.3041 0.1079 0.1898 0.069 Uiso 1 1 calc R . .
C8 C -0.3083(15) -0.0819(16) 0.1915(5) 0.068(5) Uani 1 1 d . . .
C9 C -0.2342(18) -0.1729(14) 0.1932(5) 0.071(5) Uani 1 1 d . . .
H9A H -0.1617 -0.1703 0.1734 0.085 Uiso 1 1 calc R . .
H9B H -0.2879 -0.2295 0.1858 0.085 Uiso 1 1 calc R . .
C10 C -0.1558(18) -0.2630(14) 0.2554(6) 0.071(5) Uani 1 1 d . . .
H10 H -0.1751 -0.3189 0.2390 0.085 Uiso 1 1 calc R . .
C11 C -0.0965(16) -0.2812(16) 0.2941(5) 0.069(5) Uani 1 1 d . . .
C12 C -0.0496(14) -0.2005(12) 0.3191(5) 0.053(4) Uani 1 1 d . . .
C13 C 0.0178(14) -0.2161(12) 0.3577(5) 0.057(4) Uani 1 1 d . . .
C14 C 0.0358(17) -0.3128(13) 0.3718(7) 0.071(5) Uani 1 1 d . . .
H14 H 0.0794 -0.3251 0.3975 0.085 Uiso 1 1 calc R . .
C15 C -0.011(2) -0.3903(19) 0.3476(8) 0.094(6) Uani 1 1 d U . .
H15 H 0.0001 -0.4547 0.3577 0.113 Uiso 1 1 calc R . .
C16 C -0.0700(18) -0.3774(14) 0.3119(6) 0.073(5) Uani 1 1 d U . .
H16 H -0.0970 -0.4331 0.2967 0.087 Uiso 1 1 calc R . .
C17 C -0.314(2) -0.0461(16) 0.1426(6) 0.087(6) Uani 1 1 d U . .
H17A H -0.2279 -0.0377 0.1319 0.131 Uiso 1 1 calc R . .
H17B H -0.3596 0.0158 0.1409 0.131 Uiso 1 1 calc R . .
H17C H -0.3584 -0.0950 0.1256 0.131 Uiso 1 1 calc R . .
C18 C -0.4467(15) -0.0958(14) 0.2090(6) 0.067(5) Uani 1 1 d . . .
H18A H -0.4912 -0.1445 0.1919 0.100 Uiso 1 1 calc R . .
H18B H -0.4923 -0.0339 0.2075 0.100 Uiso 1 1 calc R . .
H18C H -0.4428 -0.1176 0.2384 0.100 Uiso 1 1 calc R . .
O5 O 0.1904(9) 0.0335(7) 0.3127(3) 0.045(2) Uani 1 1 d . . .
O6 O 0.2061(9) 0.0844(8) 0.3919(3) 0.048(2) Uani 1 1 d . . .
O7 O 0.0151(9) 0.0766(8) 0.4316(3) 0.049(2) Uani 1 1 d . . .
O8 O -0.1839(8) 0.0124(7) 0.3920(3) 0.044(2) Uani 1 1 d . . .
N3 N 0.3285(11) 0.1916(7) 0.4550(3) 0.071(3) Uani 1 1 d DU . .
N4 N 0.1225(8) 0.1715(8) 0.5004(2) 0.054(2) Uani 1 1 d DU . .
C19 C 0.3029(14) 0.0691(12) 0.3258(4) 0.048(3) Uani 1 1 d . . .
C20 C 0.3147(13) 0.1005(12) 0.3691(4) 0.050(3) Uani 1 1 d . . .
C21 C 0.4229(13) 0.1487(12) 0.3865(3) 0.059(4) Uani 1 1 d D . .
C22 C 0.5297(16) 0.1598(16) 0.3572(6) 0.075(5) Uani 1 1 d . . .
H22 H 0.6046 0.1914 0.3666 0.090 Uiso 1 1 calc R . .
C23 C 0.5232(17) 0.1251(16) 0.3162(7) 0.081(6) Uani 1 1 d . . .
H23 H 0.5952 0.1314 0.2985 0.097 Uiso 1 1 calc R . .
C24 C 0.4126(15) 0.0806(14) 0.2997(5) 0.062(4) Uani 1 1 d . . .
H24 H 0.4113 0.0583 0.2714 0.074 Uiso 1 1 calc R . .
C25 C 0.4241(14) 0.1912(11) 0.4293(3) 0.072(3) Uani 1 1 d DU . .
H25 H 0.5005 0.2204 0.4388 0.086 Uiso 1 1 calc R . .
C26 C 0.3156(8) 0.2593(8) 0.4945(3) 0.085(8) Uani 1 1 d DU . .
C27 C 0.2351(8) 0.2060(11) 0.5276(2) 0.078(7) Uani 1 1 d DU . .
H27A H 0.2073 0.2504 0.5504 0.094 Uiso 1 1 calc R . .
H27B H 0.2815 0.1506 0.5401 0.094 Uiso 1 1 calc R . .
C28 C 0.0119(8) 0.1554(10) 0.5170(4) 0.054(2) Uani 1 1 d DU . .
H28 H 0.0008 0.1774 0.5451 0.064 Uiso 1 1 calc R . .
C29 C -0.0954(8) 0.1085(11) 0.4980(4) 0.054(4) Uani 1 1 d D . .
C30 C -0.0923(13) 0.0753(12) 0.4552(4) 0.048(3) Uani 1 1 d . . .
C31 C -0.2028(13) 0.0389(10) 0.4331(4) 0.044(3) Uani 1 1 d . . .
C32 C -0.3170(16) 0.0319(14) 0.4560(5) 0.062(4) Uani 1 1 d . . .
H32 H -0.3915 0.0076 0.4429 0.074 Uiso 1 1 calc R . .
C33 C -0.3193(18) 0.0623(14) 0.5003(5) 0.068(5) Uani 1 1 d . . .
H33 H -0.3958 0.0551 0.5157 0.082 Uiso 1 1 calc R . .
C34 C -0.2122(17) 0.1022(12) 0.5213(5) 0.061(4) Uani 1 1 d . . .
H34 H -0.2174 0.1240 0.5497 0.073 Uiso 1 1 calc R . .
C35 C 0.4512(9) 0.2756(14) 0.5128(4) 0.083(11) Uani 1 1 d DU . .
H35A H 0.4485 0.3263 0.5345 0.125 Uiso 1 1 calc R . .
H35B H 0.5083 0.2956 0.4900 0.125 Uiso 1 1 calc R . .
H35C H 0.4822 0.2150 0.5253 0.125 Uiso 1 1 calc R . .
C36 C 0.2441(15) 0.3528(8) 0.4801(6) 0.091(9) Uani 1 1 d DU . .
H36A H 0.1913 0.3378 0.4554 0.137 Uiso 1 1 calc R . .
H36B H 0.3056 0.4032 0.4726 0.137 Uiso 1 1 calc R . .
H36C H 0.1903 0.3761 0.5032 0.137 Uiso 1 1 calc R . .
N5 N 0.5179(13) 0.1801(7) 0.1343(4) 0.087(4) Uani 1 1 d GU . .
C37 C 0.4020(11) 0.2157(9) 0.1508(4) 0.102(5) Uani 1 1 d GU . .
H37 H 0.3402 0.1717 0.1611 0.122 Uiso 1 1 calc R . .
C38 C 0.3784(10) 0.3172(10) 0.1518(5) 0.101(5) Uani 1 1 d GU . .
H38 H 0.3008 0.3410 0.1628 0.121 Uiso 1 1 calc R . .
C39 C 0.4707(13) 0.3830(7) 0.1363(4) 0.080(4) Uani 1 1 d GU . .
H39 H 0.4550 0.4508 0.1370 0.096 Uiso 1 1 calc R . .
C40 C 0.5867(11) 0.3474(9) 0.1199(4) 0.078(4) Uani 1 1 d GU . .
H40 H 0.6484 0.3914 0.1095 0.093 Uiso 1 1 calc R . .
C41 C 0.6103(10) 0.2459(10) 0.1189(4) 0.079(4) Uani 1 1 d GU . .
H41 H 0.6878 0.2221 0.1078 0.095 Uiso 1 1 calc R . .
N6 N 0.376(2) 0.9671(17) 0.0876(8) 0.090(6) Uani 0.50 1 d PGU . .
C42 C 0.284(3) 0.909(2) 0.1083(6) 0.088(7) Uani 0.50 1 d PGU . .
H42 H 0.2652 0.9200 0.1373 0.106 Uiso 0.50 1 calc PR . .
C43 C 0.219(2) 0.835(2) 0.0858(9) 0.093(7) Uani 0.50 1 d PGU . .
H43 H 0.1576 0.7962 0.0996 0.111 Uiso 0.50 1 calc PR . .
C44 C 0.247(3) 0.8188(19) 0.0425(9) 0.096(7) Uani 0.50 1 d PGU . .
H44 H 0.2036 0.7692 0.0274 0.115 Uiso 0.50 1 calc PR . .
C45 C 0.339(3) 0.877(2) 0.0217(7) 0.099(7) Uani 0.50 1 d PGU . .
H45 H 0.3572 0.8660 -0.0072 0.118 Uiso 0.50 1 calc PR . .
C46 C 0.403(2) 0.951(2) 0.0443(8) 0.094(7) Uani 0.50 1 d PGU . .
H46 H 0.4647 0.9897 0.0305 0.113 Uiso 0.50 1 calc PR . .

loop_
_atom_site_aniso_label
_atom_site_aniso_U_11
_atom_site_aniso_U_22
_atom_site_aniso_U_33
_atom_site_aniso_U_23
_atom_site_aniso_U_13
_atom_site_aniso_U_12
U 0.0400(3) 0.0455(3) 0.0357(3) -0.0015(2) 0.00130(17) -0.0037(2)
Ni1 0.0457(11) 0.0814(16) 0.0373(9) -0.0054(9) -0.0019(7) -0.0084(9)
Ni2 0.0530(11) 0.0519(12) 0.0378(9) -0.0039(8) -0.0054(7) -0.0065(9)
O1 0.051(7) 0.062(8) 0.068(7) -0.001(6) 0.004(5) -0.013(5)
O2 0.046(6) 0.074(8) 0.050(6) 0.004(5) 0.001(4) 0.006(5)
O3 0.053(6) 0.063(7) 0.039(5) -0.009(5) 0.001(4) -0.012(5)
O4 0.050(6) 0.047(6) 0.055(6) -0.001(5) 0.014(4) -0.002(5)
N1 0.060(10) 0.095(13) 0.053(8) -0.002(7) -0.002(6) 0.009(8)
N2 0.042(8) 0.120(14) 0.042(7) -0.022(8) 0.004(5) -0.026(8)
C1 0.063(11) 0.051(11) 0.075(11) 0.027(9) 0.022(8) 0.008(8)
C2 0.044(9) 0.077(13) 0.048(8) 0.014(8) 0.004(6) 0.005(8)
C3 0.052(10) 0.051(11) 0.100(13) 0.028(9) 0.033(8) 0.010(8)
C4 0.066(12) 0.072(14) 0.074(11) 0.013(10) 0.014(8) 0.003(9)
C5 0.079(13) 0.049(11) 0.079(12) 0.022(9) 0.022(9) 0.018(9)
C6 0.069(13) 0.071(14) 0.107(15) 0.025(11) 0.024(10) 0.009(10)
C7 0.064(10) 0.072(13) 0.037(7) -0.009(8) 0.009(6) -0.010(9)
C8 0.050(10) 0.109(15) 0.043(8) -0.031(9) -0.018(6) 0.026(9)
C9 0.082(13) 0.065(12) 0.065(10) -0.007(9) 0.008(8) -0.015(10)
C10 0.083(13) 0.045(11) 0.085(13) 0.003(9) 0.027(10) 0.001(9)
C11 0.060(11) 0.088(15) 0.059(10) -0.022(9) 0.015(7) -0.004(9)
C12 0.045(9) 0.038(9) 0.076(10) -0.002(7) 0.017(7) 0.003(7)
C13 0.046(9) 0.048(10) 0.077(10) -0.010(8) 0.019(7) 0.000(7)
C14 0.061(11) 0.047(11) 0.106(14) -0.001(10) 0.021(9) 0.017(8)
C15 0.086(10) 0.088(11) 0.108(11) -0.001(9) 0.011(9) 0.008(9)
C16 0.075(9) 0.053(9) 0.089(9) -0.017(8) 0.026(8) 0.003(7)
C17 0.098(10) 0.085(11) 0.079(9) -0.004(8) -0.010(8) 0.005(8)
C18 0.058(11) 0.065(12) 0.078(11) -0.021(9) -0.009(8) 0.013(8)
O5 0.044(6) 0.048(6) 0.041(5) -0.005(4) 0.007(4) -0.003(4)
O6 0.046(6) 0.061(7) 0.039(5) 0.001(4) 0.003(4) -0.015(5)
O7 0.043(6) 0.066(7) 0.037(5) -0.008(4) 0.006(4) -0.002(5)
O8 0.034(5) 0.051(6) 0.047(5) -0.001(4) 0.002(3) -0.002(4)
N3 0.067(8) 0.088(9) 0.059(6) 0.000(6) -0.009(4) -0.037(6)
N4 0.071(7) 0.046(6) 0.043(5) -0.009(4) -0.006(4) 0.015(5)
C19 0.047(9) 0.050(9) 0.048(7) 0.012(7) 0.003(6) 0.009(7)
C20 0.043(9) 0.056(10) 0.050(8) 0.005(7) 0.002(6) -0.005(7)
C21 0.044(9) 0.066(11) 0.067(10) 0.008(8) -0.007(7) -0.016(7)
C22 0.042(11) 0.096(16) 0.086(13) 0.015(11) 0.005(8) -0.008(9)
C23 0.050(12) 0.096(16) 0.096(14) 0.028(12) 0.015(9) -0.005(10)
C24 0.047(10) 0.075(12) 0.063(9) -0.002(8) 0.007(7) -0.002(8)
C25 0.067(8) 0.088(9) 0.060(6) 0.000(6) -0.009(4) -0.037(6)
C26 0.089(12) 0.093(13) 0.074(11) -0.013(10) -0.018(9) -0.034(10)
C27 0.082(11) 0.083(12) 0.070(10) -0.042(9) -0.007(9) -0.001(9)
C28 0.071(7) 0.046(6) 0.043(5) -0.009(4) -0.006(4) 0.015(5)
C29 0.066(10) 0.059(10) 0.037(7) 0.001(6) 0.011(6) 0.018(8)
C30 0.049(9) 0.051(9) 0.044(7) 0.008(7) 0.004(6) 0.006(7)
C31 0.044(8) 0.035(8) 0.053(8) 0.008(6) 0.005(6) -0.004(6)
C32 0.047(10) 0.079(12) 0.059(9) 0.010(8) 0.010(6) 0.003(8)
C33 0.072(12) 0.072(12) 0.060(10) 0.012(8) 0.029(8) 0.019(9)
C34 0.076(12) 0.048(10) 0.058(9) 0.002(7) 0.019(8) 0.009(8)
C35 0.084(14) 0.087(15) 0.078(14) -0.008(11) -0.010(10) 0.001(11)
C36 0.098(13) 0.077(13) 0.100(12) 0.002(10) -0.028(10) 0.001(10)
N5 0.086(8) 0.085(8) 0.091(8) 0.010(7) 0.001(7) 0.013(7)
C37 0.095(8) 0.092(8) 0.118(8) 0.000(7) 0.016(7) -0.002(7)
C38 0.091(8) 0.089(8) 0.122(8) -0.002(7) 0.015(7) -0.002(7)
C39 0.076(7) 0.077(8) 0.088(7) 0.011(6) -0.002(6) -0.003(6)
C40 0.079(8) 0.079(9) 0.075(8) 0.004(7) 0.008(7) -0.013(8)
C41 0.074(9) 0.086(9) 0.078(8) 0.003(8) 0.007(7) 0.007(8)
N6 0.094(9) 0.086(9) 0.092(9) 0.006(8) -0.007(8) -0.001(8)
C42 0.087(9) 0.086(9) 0.091(9) 0.002(8) -0.011(8) -0.006(8)
C43 0.093(9) 0.086(10) 0.099(9) 0.004(8) -0.010(8) -0.005(8)
C44 0.098(10) 0.089(10) 0.101(9) 0.001(8) -0.008(8) -0.001(8)
C45 0.106(10) 0.092(10) 0.098(9) 0.004(8) -0.003(8) 0.005(8)
C46 0.098(10) 0.089(10) 0.096(9) 0.009(8) -0.001(8) 0.000(8)

loop_
_atom_type_symbol
_atom_type_description
_atom_type_scat_dispersion_real
_atom_type_scat_dispersion_imag
_atom_type_scat_source
C C 0.0033 0.0016 'International Tables Vol C Tables 4.2.6.8 and 6.1.1.4'
H H 0.0000 0.0000 'International Tables Vol C Tables 4.2.6.8 and 6.1.1.4'
N N 0.0061 0.0033 'International Tables Vol C Tables 4.2.6.8 and 6.1.1.4'
O O 0.0106 0.0060 'International Tables Vol C Tables 4.2.6.8 and 6.1.1.4'
Ni Ni 0.3393 1.1124 'International Tables Vol C Tables 4.2.6.8 and 6.1.1.4'
U U -9.6767 9.6646 'International Tables Vol C Tables 4.2.6.8 and 6.1.1.4'

loop_
_geom_angle_atom_site_label_1
_geom_angle_atom_site_label_2
_geom_angle_atom_site_label_3
_geom_angle
_geom_angle_site_symmetry_1
_geom_angle_site_symmetry_3
_geom_angle_publ_flag
O8 U O5 173.0(3) . . ?
O8 U O4 88.0(3) . . ?
O5 U O4 92.1(3) . . ?
O8 U O1 91.2(4) . . ?
O5 U O1 89.6(3) . . ?
O4 U O1 173.2(4) . . ?
O8 U O2 88.3(3) . . ?
O5 U O2 85.7(3) . . ?
O4 U O2 121.9(4) . . ?
O1 U O2 64.8(4) . . ?
O8 U O7 65.0(3) . . ?
O5 U O7 122.0(3) . . ?
O4 U O7 88.8(3) . . ?
O1 U O7 84.7(4) . . ?
O2 U O7 139.4(3) . . ?
O8 U O6 122.2(3) . . ?
O5 U O6 64.9(3) . . ?
O4 U O6 89.7(4) . . ?
O1 U O6 85.0(4) . . ?
O2 U O6 138.2(3) . . ?
O7 U O6 57.1(3) . . ?
O8 U O3 87.2(3) . . ?
O5 U O3 86.5(3) . . ?
O4 U O3 63.8(3) . . ?
O1 U O3 122.9(4) . . ?
O2 U O3 58.1(4) . . ?
O7 U O3 142.1(3) . . ?
O6 U O3 140.8(3) . . ?
Ni1 U Ni2 174.41(5) . . ?
N1 Ni1 O3 178.7(6) . . ?
N1 Ni1 O2 98.3(6) . . ?
O3 Ni1 O2 80.9(5) . . ?
N1 Ni1 N2 87.6(7) . . ?
O3 Ni1 N2 93.2(6) . . ?
O2 Ni1 N2 174.1(6) . . ?
O7 Ni2 O6 79.8(4) . . ?
O7 Ni2 N3 174.6(4) . . ?
O6 Ni2 N3 96.6(4) . . ?
O7 Ni2 N4 95.7(3) . . ?
O6 Ni2 N4 175.3(4) . . ?
N3 Ni2 N4 88.0(3) . . ?
C7 N1 C8 126.9(15) . . ?
C10 N2 C9 121.6(17) . . ?
O1 C1 C6 125.5(19) . . ?
O1 C1 C2 118.2(15) . . ?
C6 C1 C2 116.2(18) . . ?
O2 C2 C1 113.6(13) . . ?
O2 C2 C3 118.1(16) . . ?
C1 C2 C3 128.3(17) . . ?
C4 C3 C2 112.3(18) . . ?
C4 C3 C7 125.5(19) . . ?
C2 C3 C7 122.3(16) . . ?
C5 C4 C3 124.2(19) . . ?
C4 C5 C6 121.8(17) . . ?
C1 C6 C5 117(2) . . ?
N1 C7 C3 130.6(17) . . ?
C9 C8 N1 111.1(13) . . ?
C9 C8 C18 112.1(18) . . ?
N1 C8 C18 107.4(12) . . ?
C9 C8 C17 108.1(13) . . ?
N1 C8 C17 108.5(17) . . ?
C18 C8 C17 109.7(13) . . ?
C8 C9 N2 104.7(14) . . ?
N2 C10 C11 129.2(19) . . ?
C10 C11 C12 119.6(19) . . ?
C10 C11 C16 125.8(18) . . ?
C12 C11 C16 114.5(16) . . ?
O3 C12 C13 115.0(14) . . ?
O3 C12 C11 123.6(16) . . ?
C13 C12 C11 121.4(16) . . ?
O4 C13 C14 126.7(17) . . ?
O4 C13 C12 114.8(14) . . ?
C14 C13 C12 118.5(16) . . ?
C15 C14 C13 120(2) . . ?
C16 C15 C14 123(2) . . ?
C15 C16 C11 123(2) . . ?
C25 N3 C26 124.9(6) . . ?
C28 N4 C27 121.3(5) . . ?
O5 C19 C24 125.1(13) . . ?
O5 C19 C20 118.4(12) . . ?
C24 C19 C20 116.5(14) . . ?
O6 C20 C21 122.6(11) . . ?
O6 C20 C19 112.4(12) . . ?
C21 C20 C19 124.9(12) . . ?
C20 C21 C22 114.8(12) . . ?
C20 C21 C25 122.9(10) . . ?
C22 C21 C25 122.2(14) . . ?
C23 C22 C21 121.2(16) . . ?
C22 C23 C24 122.3(16) . . ?
C23 C24 C19 120.1(16) . . ?
N3 C25 C21 124.8(12) . . ?
C27 C26 C36 109.0(9) . . ?
C27 C26 C35 108.9(8) . . ?
C36 C26 C35 115.7(11) . . ?
C27 C26 N3 108.0(9) . . ?
C36 C26 N3 107.5(9) . . ?
C35 C26 N3 107.5(9) . . ?
C26 C27 N4 101.1(6) . . ?
N4 C28 C29 128.1(10) . . ?
C30 C29 C28 121.3(9) . . ?
C30 C29 C34 119.2(11) . . ?
C28 C29 C34 119.3(13) . . ?
O7 C30 C29 122.4(12) . . ?
O7 C30 C31 114.4(12) . . ?
C29 C30 C31 123.2(11) . . ?
O8 C31 C32 126.7(13) . . ?
O8 C31 C30 115.6(11) . . ?
C32 C31 C30 117.6(13) . . ?
C31 C32 C33 119.3(15) . . ?
C34 C33 C32 123.0(15) . . ?
C33 C34 C29 117.7(14) . . ?
C37 N5 C41 120.0 . . ?
C38 C37 N5 120.0 . . ?
C37 C38 C39 120.0 . . ?
C38 C39 C40 120.0 . . ?
C39 C40 C41 120.0 . . ?
C40 C41 N5 120.0 . . ?
C42 N6 C46 120.0 . . ?
C43 C42 N6 120.0 . . ?
C44 C43 C42 120.0 . . ?
C45 C44 C43 120.0 . . ?
C44 C45 C46 120.0 . . ?
C45 C46 N6 120.0 . . ?

loop_
_geom_bond_atom_site_label_1
_geom_bond_atom_site_label_2
_geom_bond_distance
_geom_bond_site_symmetry_2
_geom_bond_publ_flag
U O8 2.296(9) . ?
U O5 2.313(9) . ?
U O4 2.317(10) . ?
U O1 2.322(12) . ?
U O2 2.430(10) . ?
U O7 2.436(8) . ?
U O6 2.444(9) . ?
U O3 2.446(9) . ?
U Ni1 3.5199(18) . ?
U Ni2 3.5283(17) . ?
Ni1 N1 1.807(14) . ?
Ni1 O3 1.817(10) . ?
Ni1 O2 1.833(12) . ?
Ni1 N2 1.892(16) . ?
Ni2 O7 1.818(9) . ?
Ni2 O6 1.821(9) . ?
Ni2 N3 1.850(10) . ?
Ni2 N4 1.853(9) . ?
O1 C1 1.333(19) . ?
O2 C2 1.33(2) . ?
O2 O3 2.368(17) . ?
O2 N1 2.753(17) . ?
O3 C12 1.334(18) . ?
O3 N2 2.696(14) . ?
O4 C13 1.325(18) . ?
N1 C7 1.22(2) . ?
N1 C8 1.53(2) . ?
N1 N2 2.56(3) . ?
N2 C10 1.28(2) . ?
N2 C9 1.49(2) . ?
C1 C6 1.38(2) . ?
C1 C2 1.39(2) . ?
C2 C3 1.44(2) . ?
C3 C4 1.39(2) . ?
C3 C7 1.44(2) . ?
C4 C5 1.31(3) . ?
C5 C6 1.51(3) . ?
C8 C9 1.45(3) . ?
C8 C18 1.54(2) . ?
C8 C17 1.59(2) . ?
C10 C11 1.37(3) . ?
C11 C12 1.42(2) . ?
C11 C16 1.44(3) . ?
C12 C13 1.40(2) . ?
C13 C14 1.39(2) . ?
C14 C15 1.38(3) . ?
C15 C16 1.27(3) . ?
O5 C19 1.323(17) . ?
O6 C20 1.345(15) . ?
O6 O7 2.334(12) . ?
O6 N3 2.741(12) . ?
O7 C30 1.331(15) . ?
O7 N4 2.722(12) . ?
O8 C31 1.337(16) . ?
N3 C25 1.271(17) . ?
N3 C26 1.534(14) . ?
N3 N4 2.571(10) . ?
N4 C28 1.273(6) . ?
N4 C27 1.510(12) . ?
C19 C24 1.40(2) . ?
C19 C20 1.41(2) . ?
C20 C21 1.40(2) . ?
C21 C22 1.439(19) . ?
C21 C25 1.447(10) . ?
C22 C23 1.36(3) . ?
C23 C24 1.39(2) . ?
C26 C27 1.506(13) . ?
C26 C36 1.528(16) . ?
C26 C35 1.528(13) . ?
C28 C29 1.406(9) . ?
C29 C30 1.402(18) . ?
C29 C34 1.411(18) . ?
C30 C31 1.418(19) . ?
C31 C32 1.384(19) . ?
C32 C33 1.43(2) . ?
C33 C34 1.39(3) . ?
N5 C37 1.3900 . ?
N5 C41 1.3900 . ?
C37 C38 1.3900 . ?
C38 C39 1.3900 . ?
C39 C40 1.3900 . ?
C40 C41 1.3900 . ?
N6 C42 1.3900 . ?
N6 C46 1.3900 . ?
C42 C43 1.3900 . ?
C43 C44 1.3900 . ?
C44 C45 1.3900 . ?
C45 C46 1.3900 . ?
